data_4111593
loop_
_publ_author_name
'Yao Lei'
'Aaron D. Wrobleski'
'Jennifer E. Golden'
'Douglas R. Powell'
'Jeffrey Aub\'e'

_publ_contact_author
; 
   Prof. Jeffrey Aub\'e 
   Department of Medicinal Chemistry -- University of Kansas 
   Malott Hall 
   1251 Wescoe Hall Dr, Rm 4070 
   Lawrence, KS  66045-7582  USA 
;
_publ_contact_author_email jaube@ku.edu
_publ_contact_author_fax 1(785)8645326
_publ_contact_author_phone 1(785)8644496
_publ_section_title
;
 Facile C-N Cleavage in a Series of Bridged Lactams
;
_journal_name_full 'Journal of the American Chemical Society'
_journal_page_first 4552
_journal_page_last 4553
_journal_paper_doi 10.1021/ja050214m
_journal_volume 127
_journal_year 2005
_chemical_formula_moiety 'C35 H35 Br2 N O6'
_chemical_formula_sum 'C35 H35 Br2 N O6'
_chemical_formula_weight 725.46
_chemical_name_systematic
; 
 ? 
;
_space_group_IT_number 2
_symmetry_cell_setting triclinic
_symmetry_space_group_name_Hall '-P 1'
_symmetry_space_group_name_H-M 'P -1'
_atom_sites_solution_hydrogens geom
_atom_sites_solution_primary direct
_atom_sites_solution_secondary difmap
_audit_creation_method SHELXL-97
_cell_angle_alpha 104.083(2)
_cell_angle_beta 107.557(2)
_cell_angle_gamma 95.816(2)
_cell_formula_units_Z 2
_cell_length_a 10.2457(8)
_cell_length_b 12.9259(11)
_cell_length_c 12.9628(10)
_cell_measurement_reflns_used 4553
_cell_measurement_temperature 100(2)
_cell_measurement_theta_max 29.92
_cell_measurement_theta_min 2.71
_cell_volume 1559.0(2)
_computing_cell_refinement 'Bruker SMART'
_computing_data_collection 'Bruker SMART'
_computing_data_reduction 'Bruker SAINT'
_computing_molecular_graphics 'Bruker SHELXTL'
_computing_publication_material 'Bruker SHELXTL'
_computing_structure_refinement 'SHELXL-97 (Sheldrick, 1997)'
_computing_structure_solution 'SHELXS-97 (Sheldrick, 1990)'
_diffrn_ambient_temperature 100(2)
_diffrn_measured_fraction_theta_full 0.930
_diffrn_measured_fraction_theta_max 0.872
_diffrn_measurement_device_type 'Bruker APEX'
_diffrn_measurement_method '\w scan frames'
_diffrn_radiation_monochromator graphite
_diffrn_radiation_source 'fine-focus sealed tube'
_diffrn_radiation_type MoK\a
_diffrn_radiation_wavelength 0.71073
_diffrn_reflns_av_R_equivalents 0.0264
_diffrn_reflns_av_sigmaI/netI 0.0709
_diffrn_reflns_limit_h_max 12
_diffrn_reflns_limit_h_min -14
_diffrn_reflns_limit_k_max 18
_diffrn_reflns_limit_k_min -18
_diffrn_reflns_limit_l_max 17
_diffrn_reflns_limit_l_min -18
_diffrn_reflns_number 9747
_diffrn_reflns_theta_full 26.00
_diffrn_reflns_theta_max 30.00
_diffrn_reflns_theta_min 1.65
_diffrn_standards_decay_% nil
_exptl_absorpt_coefficient_mu 2.648
_exptl_absorpt_correction_T_max 0.7777
_exptl_absorpt_correction_T_min 0.5243
_exptl_absorpt_correction_type multi-scan
_exptl_absorpt_process_details 'SADABS, 2000'
_exptl_crystal_colour colorless
_exptl_crystal_density_diffrn 1.545
_exptl_crystal_density_meas 0
_exptl_crystal_description prism
_exptl_crystal_F_000 740
_exptl_crystal_size_max 0.28
_exptl_crystal_size_mid 0.23
_exptl_crystal_size_min 0.10
_refine_diff_density_max 1.032
_refine_diff_density_min -0.655
_refine_diff_density_rms 0.093
_refine_ls_extinction_method none
_refine_ls_goodness_of_fit_ref 0.907
_refine_ls_hydrogen_treatment mixed
_refine_ls_matrix_type full
_refine_ls_number_parameters 397
_refine_ls_number_reflns 7939
_refine_ls_number_restraints 0
_refine_ls_restrained_S_all 0.907
_refine_ls_R_factor_all 0.0532
_refine_ls_R_factor_gt 0.0336
_refine_ls_shift/su_max 0.001
_refine_ls_shift/su_mean 0.000
_refine_ls_structure_factor_coef Fsqd
_refine_ls_weighting_details 'calc w=1/[\s^2^(Fo^2^)+(0.0340P)^2^+0.0000P] where P=(Fo^2^+2Fc^2^)/3'
_refine_ls_weighting_scheme calc
_refine_ls_wR_factor_gt 0.0752
_refine_ls_wR_factor_ref 0.0819
_reflns_number_gt 5438
_reflns_number_total 7939
_reflns_threshold_expression >2sigma(I)
_cod_data_source_file ja050214msi20050112_055956_1.cif
_cod_data_source_block SI-Q
_cod_database_code 4111593

loop_
_symmetry_equiv_pos_as_xyz
'x, y, z'
'-x, -y, -z'

loop_
_atom_site_label
_atom_site_type_symbol
_atom_site_fract_x
_atom_site_fract_y
_atom_site_fract_z
_atom_site_U_iso_or_equiv
_atom_site_adp_type
_atom_site_occupancy
_atom_site_symmetry_multiplicity
_atom_site_calc_flag
_atom_site_refinement_flags
Br1 Br 0.53679(3) 0.13290(2) 0.353184(19) 0.02004(7) Uani 1 1 d .
Br2 Br -0.21195(3) 0.67278(3) 0.49773(2) 0.03207(8) Uani 1 1 d .
O1 O 0.52625(17) 0.98486(14) 1.13938(14) 0.0217(4) Uani 1 1 d .
O2 O 0.99997(17) 0.77324(15) 1.00560(14) 0.0243(4) Uani 1 1 d .
O3 O 0.61122(16) 0.56535(12) 0.80173(12) 0.0159(3) Uani 1 1 d .
O4 O 0.65346(18) 0.43855(13) 0.89446(13) 0.0214(4) Uani 1 1 d .
O5 O 0.41370(16) 0.66794(13) 0.87115(13) 0.0158(3) Uani 1 1 d .
O6 O 0.32294(19) 0.48979(14) 0.82444(15) 0.0278(4) Uani 1 1 d .
N1 N 0.7634(2) 1.01065(16) 1.17815(16) 0.0182(4) Uani 1 1 d .
C1 C 0.6242(2) 0.95760(18) 1.11305(19) 0.0161(5) Uani 1 1 d .
C2 C 0.8500(3) 1.0341(2) 1.1100(2) 0.0227(5) Uani 1 1 d .
H2A H 0.9460 1.0246 1.1466 0.027 Uiso 1 1 calc R
H2B H 0.8544 1.1110 1.1104 0.027 Uiso 1 1 calc R
C3 C 0.7963(2) 0.96213(19) 0.98666(19) 0.0183(5) Uani 1 1 d .
H3A H 0.7229 0.9919 0.9397 0.022 Uiso 1 1 calc R
H3B H 0.8734 0.9592 0.9555 0.022 Uiso 1 1 calc R
C4 C 0.7377(2) 0.84949(18) 0.98652(19) 0.0151(5) Uani 1 1 d .
H4 H 0.8071 0.8305 1.0486 0.018 Uiso 1 1 calc R
C5 C 0.7024(2) 0.75487(18) 0.87921(18) 0.0148(5) Uani 1 1 d .
H5 H 0.6206 0.7669 0.8208 0.018 Uiso 1 1 calc R
C6 C 0.6555(2) 0.65176(18) 0.90738(18) 0.0144(5) Uani 1 1 d .
H6 H 0.7375 0.6357 0.9621 0.017 Uiso 1 1 calc R
C7 C 0.5377(2) 0.65776(18) 0.95715(18) 0.0146(5) Uani 1 1 d .
H7 H 0.5189 0.5909 0.9802 0.018 Uiso 1 1 calc R
C8 C 0.5673(2) 0.75928(18) 1.05698(18) 0.0144(4) Uani 1 1 d .
H8 H 0.4785 0.7655 1.0731 0.017 Uiso 1 1 calc R
C9 C 0.6057(2) 0.85776(18) 1.01811(19) 0.0151(5) Uani 1 1 d .
H9 H 0.5273 0.8588 0.9503 0.018 Uiso 1 1 calc R
C10 C 0.8250(3) 0.9510(2) 1.2609(2) 0.0243(6) Uani 1 1 d .
H10A H 0.8646 1.0039 1.3370 0.029 Uiso 1 1 calc R
H10B H 0.9031 0.9216 1.2420 0.029 Uiso 1 1 calc R
C11 C 0.7257(3) 0.85773(19) 1.26660(19) 0.0203(5) Uani 1 1 d .
H11A H 0.6416 0.8851 1.2751 0.024 Uiso 1 1 calc R
H11B H 0.7716 0.8375 1.3358 0.024 Uiso 1 1 calc R
C12 C 0.6778(2) 0.75371(19) 1.16575(18) 0.0172(5) Uani 1 1 d .
H12A H 0.7608 0.7345 1.1471 0.021 Uiso 1 1 calc R
H12B H 0.6400 0.6939 1.1901 0.021 Uiso 1 1 calc R
C13 C 0.8201(2) 0.74202(19) 0.82812(19) 0.0179(5) Uani 1 1 d .
H13A H 0.7796 0.6906 0.7512 0.021 Uiso 1 1 calc R
H13B H 0.8539 0.8132 0.8201 0.021 Uiso 1 1 calc R
C14 C 0.9441(2) 0.7027(2) 0.8934(2) 0.0219(5) Uani 1 1 d .
H14A H 0.9151 0.6277 0.8946 0.026 Uiso 1 1 calc R
H14B H 1.0159 0.7023 0.8565 0.026 Uiso 1 1 calc R
C15 C 1.1214(3) 0.7454(3) 1.0744(2) 0.0338(7) Uani 1 1 d .
H15A H 1.2046 0.7715 1.0575 0.041 Uiso 1 1 calc R
H15B H 1.1100 0.6656 1.0598 0.041 Uiso 1 1 calc R
C16 C 1.1375(3) 0.7989(2) 1.1947(2) 0.0260(6) Uani 1 1 d .
C17 C 1.2020(3) 0.9059(2) 1.2471(2) 0.0288(6) Uani 1 1 d .
H17 H 1.2418 0.9455 1.2074 0.035 Uiso 1 1 calc R
C18 C 1.2098(3) 0.9570(3) 1.3568(2) 0.0340(7) Uani 1 1 d .
H18 H 1.2527 1.0313 1.3917 0.041 Uiso 1 1 calc R
C19 C 1.1541(3) 0.8979(3) 1.4147(2) 0.0371(7) Uani 1 1 d .
H19 H 1.1597 0.9319 1.4900 0.045 Uiso 1 1 calc R
C20 C 1.0909(3) 0.7909(3) 1.3644(2) 0.0374(7) Uani 1 1 d .
H20 H 1.0536 0.7510 1.4050 0.045 Uiso 1 1 calc R
C21 C 1.0819(3) 0.7418(2) 1.2550(2) 0.0330(7) Uani 1 1 d .
H21 H 1.0371 0.6679 1.2200 0.040 Uiso 1 1 calc R
C22 C 0.6206(2) 0.46325(19) 0.80759(19) 0.0159(5) Uani 1 1 d .
C23 C 0.5903(2) 0.38610(19) 0.69364(18) 0.0151(5) Uani 1 1 d .
C24 C 0.5626(2) 0.27599(19) 0.68219(19) 0.0163(5) Uani 1 1 d .
H24 H 0.5578 0.2523 0.7450 0.020 Uiso 1 1 calc R
C25 C 0.5417(2) 0.2001(2) 0.57973(19) 0.0183(5) Uani 1 1 d .
H25 H 0.5204 0.1246 0.5714 0.022 Uiso 1 1 calc R
C26 C 0.5523(2) 0.2361(2) 0.48982(19) 0.0183(5) Uani 1 1 d .
C27 C 0.5779(2) 0.3455(2) 0.49908(19) 0.0189(5) Uani 1 1 d .
H27 H 0.5832 0.3688 0.4362 0.023 Uiso 1 1 calc R
C28 C 0.5958(2) 0.42082(19) 0.60088(19) 0.0173(5) Uani 1 1 d .
H28 H 0.6118 0.4962 0.6076 0.021 Uiso 1 1 calc R
C29 C 0.3145(2) 0.57883(19) 0.81386(19) 0.0182(5) Uani 1 1 d .
C30 C 0.1904(2) 0.60499(19) 0.73596(18) 0.0157(5) Uani 1 1 d .
C31 C 0.0724(3) 0.5237(2) 0.68162(19) 0.0203(5) Uani 1 1 d .
H31 H 0.0742 0.4540 0.6932 0.024 Uiso 1 1 calc R
C32 C -0.0477(3) 0.5431(2) 0.6108(2) 0.0235(6) Uani 1 1 d .
H32 H -0.1287 0.4877 0.5741 0.028 Uiso 1 1 calc R
C33 C -0.0474(3) 0.6454(2) 0.5946(2) 0.0221(5) Uani 1 1 d .
C34 C 0.0686(3) 0.7270(2) 0.64704(19) 0.0201(5) Uani 1 1 d .
H34 H 0.0665 0.7964 0.6344 0.024 Uiso 1 1 calc R
C35 C 0.1887(2) 0.7070(2) 0.71859(19) 0.0179(5) Uani 1 1 d .
H35 H 0.2692 0.7628 0.7555 0.022 Uiso 1 1 calc R

loop_
_atom_site_aniso_label
_atom_site_aniso_U_11
_atom_site_aniso_U_22
_atom_site_aniso_U_33
_atom_site_aniso_U_23
_atom_site_aniso_U_13
_atom_site_aniso_U_12
Br1 0.02099(13) 0.02058(13) 0.01427(12) -0.00027(9) 0.00413(10) 0.00384(10)
Br2 0.01731(13) 0.0512(2) 0.02461(15) 0.01012(13) 0.00194(11) 0.01082(13)
O1 0.0205(9) 0.0253(10) 0.0201(9) 0.0038(7) 0.0082(7) 0.0108(8)
O2 0.0182(9) 0.0361(11) 0.0171(9) 0.0042(8) 0.0040(7) 0.0126(8)
O3 0.0173(8) 0.0156(8) 0.0129(8) 0.0005(6) 0.0048(7) 0.0048(7)
O4 0.0256(9) 0.0214(9) 0.0159(8) 0.0036(7) 0.0056(7) 0.0080(8)
O5 0.0109(8) 0.0157(8) 0.0183(8) 0.0032(7) 0.0026(6) 0.0025(6)
O6 0.0258(10) 0.0167(9) 0.0312(10) 0.0044(8) -0.0011(8) 0.0016(8)
N1 0.0192(10) 0.0165(11) 0.0177(10) 0.0031(8) 0.0063(8) 0.0024(8)
C1 0.0200(12) 0.0136(12) 0.0160(11) 0.0061(9) 0.0062(10) 0.0046(10)
C2 0.0225(13) 0.0222(13) 0.0201(13) 0.0013(10) 0.0082(10) -0.0018(11)
C3 0.0170(12) 0.0194(12) 0.0168(12) 0.0026(10) 0.0058(10) 0.0028(10)
C4 0.0132(11) 0.0171(12) 0.0149(11) 0.0035(9) 0.0047(9) 0.0048(9)
C5 0.0124(11) 0.0179(12) 0.0126(11) 0.0028(9) 0.0029(9) 0.0041(9)
C6 0.0149(11) 0.0148(11) 0.0108(11) 0.0000(9) 0.0032(9) 0.0038(9)
C7 0.0131(11) 0.0148(11) 0.0149(11) 0.0037(9) 0.0033(9) 0.0039(9)
C8 0.0117(10) 0.0150(11) 0.0169(11) 0.0028(9) 0.0065(9) 0.0037(9)
C9 0.0123(10) 0.0155(12) 0.0169(11) 0.0034(9) 0.0043(9) 0.0050(9)
C10 0.0234(13) 0.0236(14) 0.0180(13) 0.0042(10) -0.0011(10) -0.0012(11)
C11 0.0240(13) 0.0210(13) 0.0148(12) 0.0047(10) 0.0059(10) 0.0033(10)
C12 0.0172(11) 0.0211(13) 0.0144(11) 0.0048(9) 0.0067(9) 0.0050(10)
C13 0.0161(11) 0.0214(13) 0.0147(11) 0.0018(10) 0.0067(9) 0.0015(10)
C14 0.0168(12) 0.0256(14) 0.0224(13) 0.0010(10) 0.0095(10) 0.0067(11)
C15 0.0209(13) 0.056(2) 0.0280(15) 0.0140(14) 0.0074(12) 0.0207(14)
C16 0.0162(12) 0.0422(17) 0.0228(13) 0.0146(12) 0.0050(10) 0.0118(12)
C17 0.0193(13) 0.0427(18) 0.0269(14) 0.0180(13) 0.0048(11) 0.0067(12)
C18 0.0201(13) 0.0441(18) 0.0296(15) 0.0077(13) -0.0008(12) 0.0055(13)
C19 0.0255(15) 0.064(2) 0.0208(14) 0.0115(14) 0.0058(12) 0.0136(15)
C20 0.0275(15) 0.058(2) 0.0321(16) 0.0237(16) 0.0104(13) 0.0059(15)
C21 0.0232(14) 0.0410(18) 0.0350(16) 0.0161(14) 0.0066(12) 0.0045(13)
C22 0.0107(10) 0.0191(12) 0.0184(12) 0.0032(9) 0.0072(9) 0.0042(9)
C23 0.0109(10) 0.0175(12) 0.0152(11) 0.0014(9) 0.0039(9) 0.0041(9)
C24 0.0144(11) 0.0191(12) 0.0160(11) 0.0044(9) 0.0062(9) 0.0036(9)
C25 0.0160(11) 0.0169(12) 0.0196(12) 0.0023(10) 0.0048(10) 0.0032(10)
C26 0.0133(11) 0.0218(13) 0.0138(11) -0.0017(9) 0.0010(9) 0.0055(10)
C27 0.0177(12) 0.0234(13) 0.0161(12) 0.0050(10) 0.0062(10) 0.0054(10)
C28 0.0154(11) 0.0160(12) 0.0183(12) 0.0025(9) 0.0045(9) 0.0029(9)
C29 0.0159(12) 0.0183(13) 0.0171(12) -0.0004(10) 0.0057(10) 0.0014(10)
C30 0.0134(11) 0.0196(13) 0.0132(11) 0.0019(9) 0.0054(9) 0.0029(10)
C31 0.0213(12) 0.0192(13) 0.0186(12) 0.0020(10) 0.0076(10) 0.0020(10)
C32 0.0126(11) 0.0286(15) 0.0207(13) -0.0033(11) 0.0035(10) -0.0021(11)
C33 0.0156(12) 0.0330(15) 0.0165(12) 0.0024(11) 0.0065(10) 0.0079(11)
C34 0.0211(12) 0.0222(13) 0.0189(12) 0.0065(10) 0.0078(10) 0.0073(10)
C35 0.0139(11) 0.0204(13) 0.0165(12) 0.0012(10) 0.0051(9) 0.0004(10)

loop_
_atom_type_symbol
_atom_type_description
_atom_type_scat_dispersion_real
_atom_type_scat_dispersion_imag
_atom_type_scat_source
C C 0.0033 0.0016 'International Tables Vol C Tables 4.2.6.8 and 6.1.1.4'
H H 0.0000 0.0000 'International Tables Vol C Tables 4.2.6.8 and 6.1.1.4'
N N 0.0061 0.0033 'International Tables Vol C Tables 4.2.6.8 and 6.1.1.4'
O O 0.0106 0.0060 'International Tables Vol C Tables 4.2.6.8 and 6.1.1.4'
Br Br -0.2901 2.4595 'International Tables Vol C Tables 4.2.6.8 and 6.1.1.4'

loop_
_geom_angle_atom_site_label_1
_geom_angle_atom_site_label_2
_geom_angle_atom_site_label_3
_geom_angle
C14 O2 C15 113.64(18)
C22 O3 C6 117.56(17)
C29 O5 C7 117.97(17)
C1 N1 C2 114.12(18)
C1 N1 C10 109.3(2)
C2 N1 C10 114.87(19)
O1 C1 N1 121.7(2)
O1 C1 C9 121.5(2)
N1 C1 C9 116.40(19)
N1 C2 C3 114.4(2)
N1 C2 H2A 108.7
C3 C2 H2A 108.7
N1 C2 H2B 108.7
C3 C2 H2B 108.7
H2A C2 H2B 107.6
C4 C3 C2 107.27(19)
C4 C3 H3A 110.3
C2 C3 H3A 110.3
C4 C3 H3B 110.3
C2 C3 H3B 110.3
H3A C3 H3B 108.5
C3 C4 C5 119.07(19)
C3 C4 C9 107.02(18)
C5 C4 C9 108.36(19)
C3 C4 H4 107.3
C5 C4 H4 107.3
C9 C4 H4 107.3
C4 C5 C6 106.93(18)
C4 C5 C13 115.31(19)
C6 C5 C13 111.63(18)
C4 C5 H5 107.5
C6 C5 H5 107.5
C13 C5 H5 107.5
O3 C6 C7 110.16(18)
O3 C6 C5 105.56(17)
C7 C6 C5 114.72(18)
O3 C6 H6 108.7
C7 C6 H6 108.7
C5 C6 H6 108.7
O5 C7 C6 108.07(17)
O5 C7 C8 105.01(16)
C6 C7 C8 112.86(19)
O5 C7 H7 110.3
C6 C7 H7 110.3
C8 C7 H7 110.3
C7 C8 C9 107.29(18)
C7 C8 C12 113.11(17)
C9 C8 C12 113.41(19)
C7 C8 H8 107.6
C9 C8 H8 107.6
C12 C8 H8 107.6
C1 C9 C4 112.5(2)
C1 C9 C8 107.18(18)
C4 C9 C8 109.86(18)
C1 C9 H9 109.1
C4 C9 H9 109.1
C8 C9 H9 109.1
N1 C10 C11 116.2(2)
N1 C10 H10A 108.2
C11 C10 H10A 108.2
N1 C10 H10B 108.2
C11 C10 H10B 108.2
H10A C10 H10B 107.4
C10 C11 C12 117.2(2)
C10 C11 H11A 108.0
C12 C11 H11A 108.0
C10 C11 H11B 108.0
C12 C11 H11B 108.0
H11A C11 H11B 107.3
C8 C12 C11 116.40(18)
C8 C12 H12A 108.2
C11 C12 H12A 108.2
C8 C12 H12B 108.2
C11 C12 H12B 108.2
H12A C12 H12B 107.3
C14 C13 C5 116.43(19)
C14 C13 H13A 108.2
C5 C13 H13A 108.2
C14 C13 H13B 108.2
C5 C13 H13B 108.2
H13A C13 H13B 107.3
O2 C14 C13 108.88(19)
O2 C14 H14A 109.9
C13 C14 H14A 109.9
O2 C14 H14B 109.9
C13 C14 H14B 109.9
H14A C14 H14B 108.3
O2 C15 C16 106.94(19)
O2 C15 H15A 110.3
C16 C15 H15A 110.3
O2 C15 H15B 110.3
C16 C15 H15B 110.3
H15A C15 H15B 108.6
C17 C16 C21 118.6(3)
C17 C16 C15 121.3(3)
C21 C16 C15 120.1(3)
C16 C17 C18 121.1(3)
C16 C17 H17 119.5
C18 C17 H17 119.5
C19 C18 C17 119.0(3)
C19 C18 H18 120.5
C17 C18 H18 120.5
C20 C19 C18 120.8(3)
C20 C19 H19 119.6
C18 C19 H19 119.6
C19 C20 C21 119.7(3)
C19 C20 H20 120.2
C21 C20 H20 120.2
C20 C21 C16 120.9(3)
C20 C21 H21 119.5
C16 C21 H21 119.5
O4 C22 O3 124.2(2)
O4 C22 C23 124.3(2)
O3 C22 C23 111.47(19)
C24 C23 C28 119.6(2)
C24 C23 C22 117.9(2)
C28 C23 C22 122.4(2)
C23 C24 C25 120.6(2)
C23 C24 H24 119.7
C25 C24 H24 119.7
C26 C25 C24 118.9(2)
C26 C25 H25 120.5
C24 C25 H25 120.5
C27 C26 C25 121.4(2)
C27 C26 Br1 119.55(18)
C25 C26 Br1 119.06(18)
C26 C27 C28 119.4(2)
C26 C27 H27 120.3
C28 C27 H27 120.3
C27 C28 C23 120.1(2)
C27 C28 H28 120.0
C23 C28 H28 120.0
O6 C29 O5 124.8(2)
O6 C29 C30 124.1(2)
O5 C29 C30 111.14(19)
C31 C30 C35 119.9(2)
C31 C30 C29 117.6(2)
C35 C30 C29 122.5(2)
C32 C31 C30 120.8(2)
C32 C31 H31 119.6
C30 C31 H31 119.6
C31 C32 C33 118.5(2)
C31 C32 H32 120.8
C33 C32 H32 120.8
C34 C33 C32 121.8(2)
C34 C33 Br2 119.46(19)
C32 C33 Br2 118.73(19)
C33 C34 C35 119.3(2)
C33 C34 H34 120.3
C35 C34 H34 120.3
C34 C35 C30 119.7(2)
C34 C35 H35 120.1
C30 C35 H35 120.1

loop_
_geom_bond_atom_site_label_1
_geom_bond_atom_site_label_2
_geom_bond_distance
Br1 C26 1.892(2)
Br2 C33 1.899(2)
O1 C1 1.212(3)
O2 C14 1.422(3)
O2 C15 1.432(3)
O3 C22 1.352(3)
O3 C6 1.452(3)
O4 C22 1.205(3)
O5 C29 1.343(3)
O5 C7 1.458(2)
O6 C29 1.200(3)
N1 C1 1.418(3)
N1 C2 1.486(3)
N1 C10 1.495(3)
C1 C9 1.501(3)
C2 C3 1.538(3)
C2 H2A 0.9900
C2 H2B 0.9900
C3 C4 1.517(3)
C3 H3A 0.9900
C3 H3B 0.9900
C4 C5 1.530(3)
C4 C9 1.533(3)
C4 H4 1.0000
C5 C6 1.534(3)
C5 C13 1.546(3)
C5 H5 1.0000
C6 C7 1.530(3)
C6 H6 1.0000
C7 C8 1.531(3)
C7 H7 1.0000
C8 C9 1.536(3)
C8 C12 1.542(3)
C8 H8 1.0000
C9 H9 1.0000
C10 C11 1.528(4)
C10 H10A 0.9900
C10 H10B 0.9900
C11 C12 1.543(3)
C11 H11A 0.9900
C11 H11B 0.9900
C12 H12A 0.9900
C12 H12B 0.9900
C13 C14 1.510(3)
C13 H13A 0.9900
C13 H13B 0.9900
C14 H14A 0.9900
C14 H14B 0.9900
C15 C16 1.495(4)
C15 H15A 0.9900
C15 H15B 0.9900
C16 C17 1.378(4)
C16 C21 1.394(4)
C17 C18 1.390(4)
C17 H17 0.9500
C18 C19 1.386(4)
C18 H18 0.9500
C19 C20 1.372(4)
C19 H19 0.9500
C20 C21 1.377(4)
C20 H20 0.9500
C21 H21 0.9500
C22 C23 1.489(3)
C23 C24 1.385(3)
C23 C28 1.396(3)
C24 C25 1.387(3)
C24 H24 0.9500
C25 C26 1.385(3)
C25 H25 0.9500
C26 C27 1.380(3)
C27 C28 1.384(3)
C27 H27 0.9500
C28 H28 0.9500
C29 C30 1.493(3)
C30 C31 1.389(3)
C30 C35 1.392(3)
C31 C32 1.383(3)
C31 H31 0.9500
C32 C33 1.388(4)
C32 H32 0.9500
C33 C34 1.377(4)
C34 C35 1.391(3)
C34 H34 0.9500
C35 H35 0.9500

loop_
_geom_torsion_atom_site_label_1
_geom_torsion_atom_site_label_2
_geom_torsion_atom_site_label_3
_geom_torsion_atom_site_label_4
_geom_torsion
C2 N1 C1 O1 -136.1(2)
C10 N1 C1 O1 93.7(3)
C2 N1 C1 C9 51.0(3)
C10 N1 C1 C9 -79.2(2)
C1 N1 C2 C3 -22.0(3)
C10 N1 C2 C3 105.4(2)
N1 C2 C3 C4 -36.8(3)
C2 C3 C4 C5 -168.28(19)
C2 C3 C4 C9 68.5(2)
C3 C4 C5 C6 176.24(18)
C9 C4 C5 C6 -61.2(2)
C3 C4 C5 C13 51.5(3)
C9 C4 C5 C13 173.98(18)
C22 O3 C6 C7 -82.9(2)
C22 O3 C6 C5 152.73(18)
C4 C5 C6 O3 175.15(16)
C13 C5 C6 O3 -57.9(2)
C4 C5 C6 C7 53.7(2)
C13 C5 C6 C7 -179.32(18)
C29 O5 C7 C6 101.7(2)
C29 O5 C7 C8 -137.6(2)
O3 C6 C7 O5 -54.1(2)
C5 C6 C7 O5 64.8(2)
O3 C6 C7 C8 -169.76(16)
C5 C6 C7 C8 -50.8(2)
O5 C7 C8 C9 -65.4(2)
C6 C7 C8 C9 52.1(2)
O5 C7 C8 C12 168.82(18)
C6 C7 C8 C12 -73.7(2)
O1 C1 C9 C4 170.3(2)
N1 C1 C9 C4 -16.8(3)
O1 C1 C9 C8 -68.9(3)
N1 C1 C9 C8 104.0(2)
C3 C4 C9 C1 -42.5(2)
C5 C4 C9 C1 -172.07(17)
C3 C4 C9 C8 -161.78(18)
C5 C4 C9 C8 68.6(2)
C7 C8 C9 C1 175.84(17)
C12 C8 C9 C1 -58.5(2)
C7 C8 C9 C4 -61.7(2)
C12 C8 C9 C4 63.9(2)
C1 N1 C10 C11 -6.1(3)
C2 N1 C10 C11 -135.9(2)
N1 C10 C11 C12 71.7(3)
C7 C8 C12 C11 173.4(2)
C9 C8 C12 C11 51.0(3)
C10 C11 C12 C8 -75.5(3)
C4 C5 C13 C14 70.9(3)
C6 C5 C13 C14 -51.4(3)
C15 O2 C14 C13 -178.1(2)
C5 C13 C14 O2 -55.6(3)
C14 O2 C15 C16 -160.7(2)
O2 C15 C16 C17 -83.1(3)
O2 C15 C16 C21 94.2(3)
C21 C16 C17 C18 -1.0(4)
C15 C16 C17 C18 176.3(2)
C16 C17 C18 C19 1.4(4)
C17 C18 C19 C20 -0.6(4)
C18 C19 C20 C21 -0.5(4)
C19 C20 C21 C16 0.8(4)
C17 C16 C21 C20 0.0(4)
C15 C16 C21 C20 -177.4(2)
C6 O3 C22 O4 5.7(3)
C6 O3 C22 C23 -172.26(18)
O4 C22 C23 C24 17.4(3)
O3 C22 C23 C24 -164.64(19)
O4 C22 C23 C28 -159.3(2)
O3 C22 C23 C28 18.6(3)
C28 C23 C24 C25 0.7(3)
C22 C23 C24 C25 -176.2(2)
C23 C24 C25 C26 1.5(3)
C24 C25 C26 C27 -2.5(3)
C24 C25 C26 Br1 175.65(16)
C25 C26 C27 C28 1.2(3)
Br1 C26 C27 C28 -176.97(17)
C26 C27 C28 C23 1.1(3)
C24 C23 C28 C27 -2.0(3)
C22 C23 C28 C27 174.7(2)
C7 O5 C29 O6 -3.6(3)
C7 O5 C29 C30 175.50(17)
O6 C29 C30 C31 7.1(4)
O5 C29 C30 C31 -172.1(2)
O6 C29 C30 C35 -174.4(2)
O5 C29 C30 C35 6.5(3)
C35 C30 C31 C32 -0.5(4)
C29 C30 C31 C32 178.1(2)
C30 C31 C32 C33 0.5(4)
C31 C32 C33 C34 -0.1(4)
C31 C32 C33 Br2 -179.92(17)
C32 C33 C34 C35 -0.3(4)
Br2 C33 C34 C35 179.56(17)
C33 C34 C35 C30 0.2(3)
C31 C30 C35 C34 0.1(3)
C29 C30 C35 C34 -178.4(2)
